data_7244068
loop_
_publ_author_name
'Hughes, David S.'
'Bingham, Ann L.'
'Hursthouse, Michael B.'
'Threlfall, Terry L.'
'Bond, Andrew D.'

_publ_section_title
;
 The extensive solid-form landscape of sulfathiazole: geometrical
 similarity and interaction energies
;
_journal_issue 3
_journal_name_full CrystEngComm
_journal_page_first 609
_journal_page_last 619
_journal_paper_doi 10.1039/D1CE01516H
_journal_volume 24
_journal_year 2022
_chemical_formula_moiety 'C9 H9 N3 O2 S2, C4 H8 O2 S'
_chemical_formula_sum 'C13 H17 N3 O4 S3'
_chemical_formula_weight 375.47
_chemical_name_common 'Sulfathiazole, sulfalone solvate'
_chemical_name_systematic 'Sulfathiazole, tetramethylene sulfone (1:1) solvate'
_space_group_crystal_system monoclinic
_space_group_IT_number 14
_space_group_name_Hall '-P 2yn'
_space_group_name_H-M_alt 'P 1 21/n 1'
_atom_sites_solution_hydrogens geom
_atom_sites_solution_primary dual
_atom_sites_solution_secondary difmap
_audit_creation_method SHELXL-2018/1
_audit_update_record
;
2021-11-08 deposited with the CCDC.	2021-12-10 downloaded from the CCDC.
;
_cell_angle_alpha 90
_cell_angle_beta 94.44(3)
_cell_angle_gamma 90
_cell_formula_units_Z 4
_cell_length_a 6.036(1)
_cell_length_b 21.020(4)
_cell_length_c 12.791(3)
_cell_measurement_reflns_used 6447
_cell_measurement_temperature 150(2)
_cell_measurement_theta_max 25.08
_cell_measurement_theta_min 1.87
_cell_volume 1618.0(6)
_computing_cell_refinement 'HKL Scalepack (Otwinowski & Minor, 1997)'
_computing_data_collection 'COLLECT (Nonius, 1999)'
_computing_data_reduction 'HKL Denzo and Scalepack (Otwinowski & Minor, 1997)'
_computing_molecular_graphics 'Mercury (Macrae et al., 2008)'
_computing_publication_material SHELXL
_computing_structure_refinement 'SHELXL (Sheldrick, 2015)'
_computing_structure_solution 'SHELXT (Sheldrick, 2015)'
_diffrn_ambient_temperature 150(2)
_diffrn_measured_fraction_theta_full 0.844
_diffrn_measured_fraction_theta_max 0.844
_diffrn_measurement_device_type 'Nonius KappaCCD'
_diffrn_measurement_method '\w and \f-scans'
_diffrn_radiation_type MoK\a
_diffrn_radiation_wavelength 0.71073
_diffrn_reflns_av_R_equivalents 0.1754
_diffrn_reflns_av_unetI/netI 0.2137
_diffrn_reflns_Laue_measured_fraction_full 0.844
_diffrn_reflns_Laue_measured_fraction_max 0.844
_diffrn_reflns_limit_h_max 4
_diffrn_reflns_limit_h_min -6
_diffrn_reflns_limit_k_max 21
_diffrn_reflns_limit_k_min -23
_diffrn_reflns_limit_l_max 14
_diffrn_reflns_limit_l_min -13
_diffrn_reflns_number 6447
_diffrn_reflns_point_group_measured_fraction_full 0.844
_diffrn_reflns_point_group_measured_fraction_max 0.844
_diffrn_reflns_theta_full 25.082
_diffrn_reflns_theta_max 25.082
_diffrn_reflns_theta_min 1.868
_diffrn_source 'Enraf Nonius FR591 rotating anode'
_exptl_absorpt_coefficient_mu 0.481
_exptl_absorpt_correction_T_max 0.953
_exptl_absorpt_correction_T_min 0.869
_exptl_absorpt_correction_type multi-scan
_exptl_absorpt_process_details 'SORTAV (Blessing, 1995)'
_exptl_crystal_colour colourless
_exptl_crystal_density_diffrn 1.541
_exptl_crystal_description block
_exptl_crystal_F_000 784
_exptl_crystal_size_max 0.300
_exptl_crystal_size_mid 0.100
_exptl_crystal_size_min 0.100
_refine_diff_density_max 0.735
_refine_diff_density_min -0.673
_refine_diff_density_rms 0.123
_refine_ls_extinction_method none
_refine_ls_goodness_of_fit_ref 0.814
_refine_ls_hydrogen_treatment constr
_refine_ls_matrix_type full
_refine_ls_number_parameters 108
_refine_ls_number_reflns 2422
_refine_ls_number_restraints 18
_refine_ls_restrained_S_all 0.813
_refine_ls_R_factor_all 0.1133
_refine_ls_R_factor_gt 0.0678
_refine_ls_shift/su_max 0.000
_refine_ls_shift/su_mean 0.000
_refine_ls_structure_factor_coef Fsqd
_refine_ls_weighting_details 'w=1/[\s^2^(Fo^2^)+(0.0285P)^2^] where P=(Fo^2^+2Fc^2^)/3'
_refine_ls_weighting_scheme calc
_refine_ls_wR_factor_gt 0.1452
_refine_ls_wR_factor_ref 0.1551
_reflns_Friedel_coverage 0.000
_reflns_number_gt 1313
_reflns_number_total 2422
_reflns_threshold_expression 'I > 2\s(I)'
_cod_data_source_file d1ce01516h2.cif
_cod_data_source_block 10
_cod_depositor_comments 'Adding full bibliography for 7244056--7244077.cif.'
_cod_original_sg_symbol_H-M 'P 21/n'
_cod_database_code 7244068
_shelx_space_group_comment
;
The symmetry employed for this shelxl refinement is uniquely defined
by the following loop, which should always be used as a source of
symmetry information in preference to the above space-group names.
They are only intended as comments.
;
_shelx_estimated_absorpt_t_min 0.869
_shelx_estimated_absorpt_t_max 0.953

loop_
_space_group_symop_operation_xyz
'x, y, z'
'-x+1/2, y+1/2, -z+1/2'
'-x, -y, -z'
'x-1/2, -y-1/2, z-1/2'

loop_
_atom_site_label
_atom_site_type_symbol
_atom_site_fract_x
_atom_site_fract_y
_atom_site_fract_z
_atom_site_U_iso_or_equiv
_atom_site_adp_type
_atom_site_occupancy
_atom_site_site_symmetry_order
_atom_site_calc_flag
_atom_site_refinement_flags_posn
_atom_site_refinement_flags_adp
_atom_site_refinement_flags_occupancy
_atom_site_disorder_assembly
_atom_site_disorder_group
S11 S 0.0015(2) 0.37265(8) 0.02099(13) 0.0152(4) Uani 1 1 d . U . . .
S12 S 0.0875(2) 0.49157(8) 0.18324(14) 0.0182(4) Uani 1 1 d . U . . .
O11 O 0.0049(6) 0.33628(19) -0.0745(3) 0.0181(10) Uiso 1 1 d . . . . .
O12 O -0.1860(6) 0.41565(19) 0.0270(3) 0.0163(10) Uiso 1 1 d . . . . .
N11 N -0.0194(8) 0.1879(3) 0.3673(4) 0.0226(13) Uiso 1 1 d . . . . .
H10 H 0.090808 0.161008 0.380489 0.034 Uiso 1 1 calc R U . . .
H11 H -0.135051 0.186974 0.405211 0.034 Uiso 1 1 calc R U . . .
N12 N 0.2361(7) 0.4090(2) 0.0333(4) 0.0121(11) Uiso 1 1 d . . . . .
N13 N 0.4741(7) 0.4793(2) 0.1233(4) 0.0152(12) Uiso 1 1 d . . . . .
H17 H 0.589083 0.466445 0.090521 0.023 Uiso 1 1 calc R U . . .
C11 C -0.0112(9) 0.2305(3) 0.2896(5) 0.0134(14) Uiso 1 1 d . . . . .
C12 C 0.1668(10) 0.2349(3) 0.2262(5) 0.0172(15) Uiso 1 1 d . . . . .
H12 H 0.288176 0.206395 0.238467 0.021 Uiso 1 1 calc R U . . .
C13 C 0.1734(10) 0.2779(3) 0.1484(5) 0.0175(15) Uiso 1 1 d . . . . .
H13 H 0.298599 0.279310 0.107792 0.021 Uiso 1 1 calc R U . . .
C14 C -0.0007(9) 0.3200(3) 0.1269(5) 0.0125(14) Uiso 1 1 d . . . . .
C15 C -0.1847(10) 0.3172(3) 0.1867(5) 0.0157(14) Uiso 1 1 d . . . . .
H15 H -0.306161 0.345442 0.172272 0.019 Uiso 1 1 calc R U . . .
C16 C -0.1893(10) 0.2737(3) 0.2660(5) 0.0204(16) Uiso 1 1 d . . . . .
H16 H -0.314785 0.272347 0.306359 0.024 Uiso 1 1 calc R U . . .
C17 C 0.2696(9) 0.4530(3) 0.1043(5) 0.0136(14) Uiso 1 1 d . . . . .
C18 C 0.4909(10) 0.5268(3) 0.1964(5) 0.0177(15) Uiso 1 1 d . . . . .
H18 H 0.625672 0.548703 0.215664 0.021 Uiso 1 1 calc R U . . .
C19 C 0.3014(10) 0.5395(3) 0.2379(5) 0.0215(16) Uiso 1 1 d . . . . .
H19 H 0.284442 0.570595 0.290581 0.026 Uiso 1 1 calc R U . . .
S30 S 0.9233(3) 0.60150(8) 0.45598(14) 0.0245(5) Uani 1 1 d . U . . .
O30 O 0.8774(8) 0.5841(2) 0.3486(4) 0.0414(14) Uiso 1 1 d . . . . .
O31 O 1.1434(8) 0.5900(3) 0.4995(4) 0.0502(15) Uiso 1 1 d . . . . .
C30 C 0.7282(12) 0.5653(4) 0.5363(6) 0.038(2) Uiso 1 1 d . . . . .
H30A H 0.599923 0.547680 0.492823 0.045 Uiso 1 1 calc R U . . .
H30B H 0.799094 0.530822 0.579629 0.045 Uiso 1 1 calc R U . . .
C31 C 0.6566(10) 0.6191(3) 0.6042(5) 0.0236(16) Uiso 1 1 d . . . . .
H31A H 0.512702 0.608967 0.632582 0.028 Uiso 1 1 calc R U . . .
H31B H 0.768795 0.626473 0.663531 0.028 Uiso 1 1 calc R U . . .
C32 C 0.6348(11) 0.6758(3) 0.5362(6) 0.0315(18) Uiso 1 1 d . . . . .
H32A H 0.618768 0.714469 0.579173 0.038 Uiso 1 1 calc R U . . .
H32B H 0.501713 0.671938 0.486285 0.038 Uiso 1 1 calc R U . . .
C33 C 0.8439(11) 0.6806(3) 0.4765(6) 0.0282(17) Uiso 1 1 d . . . . .
H33A H 0.962646 0.703878 0.518302 0.034 Uiso 1 1 calc R U . . .
H33B H 0.811737 0.702861 0.408840 0.034 Uiso 1 1 calc R U . . .

loop_
_atom_site_aniso_label
_atom_site_aniso_U_11
_atom_site_aniso_U_22
_atom_site_aniso_U_33
_atom_site_aniso_U_23
_atom_site_aniso_U_13
_atom_site_aniso_U_12
S11 0.0038(8) 0.0192(10) 0.0230(9) -0.0005(7) 0.0047(6) 0.0004(6)
S12 0.0080(9) 0.0240(10) 0.0236(10) -0.0030(8) 0.0077(7) 0.0018(6)
S30 0.0122(9) 0.0298(11) 0.0316(11) -0.0110(8) 0.0027(7) 0.0003(7)

loop_
_atom_type_symbol
_atom_type_description
_atom_type_scat_dispersion_real
_atom_type_scat_dispersion_imag
_atom_type_scat_source
C C 0.0033 0.0016 'International Tables Vol C Tables 4.2.6.8 and 6.1.1.4'
H H 0.0000 0.0000 'International Tables Vol C Tables 4.2.6.8 and 6.1.1.4'
N N 0.0061 0.0033 'International Tables Vol C Tables 4.2.6.8 and 6.1.1.4'
O O 0.0106 0.0060 'International Tables Vol C Tables 4.2.6.8 and 6.1.1.4'
S S 0.1246 0.1234 'International Tables Vol C Tables 4.2.6.8 and 6.1.1.4'

loop_
_geom_angle_atom_site_label_1
_geom_angle_atom_site_label_2
_geom_angle_atom_site_label_3
_geom_angle
_geom_angle_site_symmetry_1
_geom_angle_site_symmetry_3
_geom_angle_publ_flag
O11 S11 O12 115.9(2) . . ?
O11 S11 N12 105.4(2) . . ?
O12 S11 N12 112.5(3) . . ?
O11 S11 C14 108.8(3) . . ?
O12 S11 C14 107.4(2) . . ?
N12 S11 C14 106.5(3) . . ?
C19 S12 C17 91.2(3) . . ?
C11 N11 H10 120.0 . . ?
C11 N11 H11 120.0 . . ?
H10 N11 H11 120.0 . . ?
C17 N12 S11 119.7(4) . . ?
C17 N13 C18 116.0(5) . . ?
C17 N13 H17 122.0 . . ?
C18 N13 H17 122.0 . . ?
N11 C11 C12 123.2(5) . . ?
N11 C11 C16 120.9(5) . . ?
C12 C11 C16 115.9(6) . . ?
C13 C12 C11 122.7(6) . . ?
C13 C12 H12 118.6 . . ?
C11 C12 H12 118.6 . . ?
C12 C13 C14 120.7(6) . . ?
C12 C13 H13 119.7 . . ?
C14 C13 H13 119.7 . . ?
C13 C14 C15 119.2(6) . . ?
C13 C14 S11 120.4(4) . . ?
C15 C14 S11 120.3(5) . . ?
C16 C15 C14 119.8(6) . . ?
C16 C15 H15 120.1 . . ?
C14 C15 H15 120.1 . . ?
C15 C16 C11 121.8(6) . . ?
C15 C16 H16 119.1 . . ?
C11 C16 H16 119.1 . . ?
N12 C17 N13 120.3(5) . . ?
N12 C17 S12 131.5(4) . . ?
N13 C17 S12 108.2(4) . . ?
C19 C18 N13 113.6(6) . . ?
C19 C18 H18 123.2 . . ?
N13 C18 H18 123.2 . . ?
C18 C19 S12 111.1(5) . . ?
C18 C19 H19 124.5 . . ?
S12 C19 H19 124.5 . . ?
O31 S30 O30 116.1(3) . . ?
O31 S30 C33 111.1(3) . . ?
O30 S30 C33 110.6(3) . . ?
O31 S30 C30 109.8(4) . . ?
O30 S30 C30 110.9(3) . . ?
C33 S30 C30 96.7(3) . . ?
C31 C30 S30 104.1(5) . . ?
C31 C30 H30A 110.9 . . ?
S30 C30 H30A 110.9 . . ?
C31 C30 H30B 110.9 . . ?
S30 C30 H30B 110.9 . . ?
H30A C30 H30B 109.0 . . ?
C32 C31 C30 106.4(6) . . ?
C32 C31 H31A 110.4 . . ?
C30 C31 H31A 110.4 . . ?
C32 C31 H31B 110.4 . . ?
C30 C31 H31B 110.4 . . ?
H31A C31 H31B 108.6 . . ?
C31 C32 C33 108.0(6) . . ?
C31 C32 H32A 110.1 . . ?
C33 C32 H32A 110.1 . . ?
C31 C32 H32B 110.1 . . ?
C33 C32 H32B 110.1 . . ?
H32A C32 H32B 108.4 . . ?
C32 C33 S30 105.0(5) . . ?
C32 C33 H33A 110.8 . . ?
S30 C33 H33A 110.8 . . ?
C32 C33 H33B 110.8 . . ?
S30 C33 H33B 110.8 . . ?
H33A C33 H33B 108.8 . . ?

loop_
_geom_bond_atom_site_label_1
_geom_bond_atom_site_label_2
_geom_bond_distance
_geom_bond_site_symmetry_2
_geom_bond_publ_flag
S11 O11 1.442(4) . ?
S11 O12 1.455(4) . ?
S11 N12 1.606(5) . ?
S11 C14 1.750(6) . ?
S12 C19 1.741(7) . ?
S12 C17 1.749(6) . ?
N11 C11 1.342(8) . ?
N11 H10 0.8800 . ?
N11 H11 0.8800 . ?
N12 C17 1.300(7) . ?
N13 C17 1.357(7) . ?
N13 C18 1.368(8) . ?
N13 H17 0.8800 . ?
C11 C12 1.399(8) . ?
C11 C16 1.422(8) . ?
C12 C13 1.347(8) . ?
C12 H12 0.9500 . ?
C13 C14 1.385(8) . ?
C13 H13 0.9500 . ?
C14 C15 1.397(8) . ?
C15 C16 1.367(9) . ?
C15 H15 0.9500 . ?
C16 H16 0.9500 . ?
C18 C19 1.325(8) . ?
C18 H18 0.9500 . ?
C19 H19 0.9500 . ?
S30 O31 1.421(5) . ?
S30 O30 1.428(5) . ?
S30 C33 1.756(7) . ?
S30 C30 1.791(7) . ?
C30 C31 1.508(9) . ?
C30 H30A 0.9900 . ?
C30 H30B 0.9900 . ?
C31 C32 1.476(9) . ?
C31 H31A 0.9900 . ?
C31 H31B 0.9900 . ?
C32 C33 1.528(9) . ?
C32 H32A 0.9900 . ?
C32 H32B 0.9900 . ?
C33 H33A 0.9900 . ?
C33 H33B 0.9900 . ?

loop_
_geom_hbond_atom_site_label_D
_geom_hbond_atom_site_label_H
_geom_hbond_atom_site_label_A
_geom_hbond_distance_DH
_geom_hbond_distance_HA
_geom_hbond_distance_DA
_geom_hbond_angle_DHA
_geom_hbond_site_symmetry_A
_geom_hbond_publ_flag
N11 H10 O11 0.88 2.52 3.235(6) 138.6 4_666 yes
N11 H11 S11 0.88 3.01 3.837(5) 156.7 4_566 yes
N11 H11 O11 0.88 2.26 3.064(6) 151.4 4_566 yes
N13 H17 O12 0.88 1.95 2.811(6) 164.7 1_655 yes

loop_
_geom_torsion_atom_site_label_1
_geom_torsion_atom_site_label_2
_geom_torsion_atom_site_label_3
_geom_torsion_atom_site_label_4
_geom_torsion
_geom_torsion_site_symmetry_1
_geom_torsion_site_symmetry_2
_geom_torsion_site_symmetry_3
_geom_torsion_site_symmetry_4
_geom_torsion_publ_flag
O11 S11 N12 C17 169.9(5) . . . . ?
O12 S11 N12 C17 42.8(6) . . . . ?
C14 S11 N12 C17 -74.6(5) . . . . ?
N11 C11 C12 C13 -179.9(6) . . . . ?
C16 C11 C12 C13 1.1(9) . . . . ?
C11 C12 C13 C14 -0.6(10) . . . . ?
C12 C13 C14 C15 -0.4(10) . . . . ?
C12 C13 C14 S11 -176.3(5) . . . . ?
O11 S11 C14 C13 61.1(6) . . . . ?
O12 S11 C14 C13 -172.8(5) . . . . ?
N12 S11 C14 C13 -52.0(6) . . . . ?
O11 S11 C14 C15 -114.8(5) . . . . ?
O12 S11 C14 C15 11.3(6) . . . . ?
N12 S11 C14 C15 132.1(5) . . . . ?
C13 C14 C15 C16 0.8(9) . . . . ?
S11 C14 C15 C16 176.8(5) . . . . ?
C14 C15 C16 C11 -0.3(10) . . . . ?
N11 C11 C16 C15 -179.6(6) . . . . ?
C12 C11 C16 C15 -0.6(9) . . . . ?
S11 N12 C17 N13 172.9(4) . . . . ?
S11 N12 C17 S12 -10.9(9) . . . . ?
C18 N13 C17 N12 177.6(6) . . . . ?
C18 N13 C17 S12 0.5(7) . . . . ?
C19 S12 C17 N12 -177.5(7) . . . . ?
C19 S12 C17 N13 -0.9(5) . . . . ?
C17 N13 C18 C19 0.3(8) . . . . ?
N13 C18 C19 S12 -1.1(7) . . . . ?
C17 S12 C19 C18 1.2(5) . . . . ?
O31 S30 C30 C31 97.6(5) . . . . ?
O30 S30 C30 C31 -132.8(5) . . . . ?
C33 S30 C30 C31 -17.8(6) . . . . ?
S30 C30 C31 C32 39.6(6) . . . . ?
C30 C31 C32 C33 -48.0(7) . . . . ?
C31 C32 C33 S30 33.1(7) . . . . ?
O31 S30 C33 C32 -122.4(5) . . . . ?
O30 S30 C33 C32 107.2(5) . . . . ?
C30 S30 C33 C32 -8.1(6) . . . . ?
